data_7034038
loop_
_publ_author_name
'Arikawa, Yasuhiro'
'Nakamura, Takuo'
'Ogushi, Shinji'
'Eguchi, Kazushige'
'Umakoshi, Keisuke'

_publ_section_title
;
 Fixation of atmospheric carbon dioxide by ruthenium complexes bearing an
 NHC-based pincer ligand: formation of a methylcarbonato complex and its
 methylation.
;
_journal_issue 12
_journal_name_full 'Dalton transactions (Cambridge, England : 2003)'
_journal_page_first 5303
_journal_page_last 5305
_journal_paper_doi 10.1039/c5dt00476d
_journal_volume 44
_journal_year 2015
_chemical_formula_moiety 'C29 H33 Cl N7 Ru, P F6'
_chemical_formula_sum 'C29 H33 Cl F6 N7 P Ru'
_chemical_formula_weight 761.11
_space_group_IT_number 2
_symmetry_cell_setting triclinic
_symmetry_Int_Tables_number 2
_symmetry_space_group_name_Hall '-P 1'
_symmetry_space_group_name_H-M 'P -1'
_atom_sites_solution_hydrogens geom
_atom_sites_solution_primary direct
_atom_sites_solution_secondary difmap
_audit_update_record
;
2014-12-16 deposited with the CCDC.
2015-02-12 downloaded from the CCDC.
;
_cell_angle_alpha 80.999(5)
_cell_angle_beta 83.265(5)
_cell_angle_gamma 83.885(5)
_cell_formula_units_Z 2
_cell_length_a 9.6006(16)
_cell_length_b 12.1733(19)
_cell_length_c 13.646(2)
_cell_measurement_reflns_used 5241
_cell_measurement_temperature 93
_cell_measurement_theta_max 27.48
_cell_measurement_theta_min 3.04
_cell_volume 1558.0(4)
_computing_cell_refinement CrystalClear
_computing_data_collection 'CrystalClear (Rigaku Inc., 2008)'
_computing_data_reduction CrystalClear
_computing_molecular_graphics 'CrystalStructure 4.0'
_computing_publication_material 'CrystalStructure 4.0 (Rigaku, 2010)'
_computing_structure_refinement 'SHELXL97 (Sheldrick, 2008)'
_computing_structure_solution 'Il Milione (Burla, et al., 2007)'
_diffrn_ambient_temperature 93
_diffrn_detector_area_resol_mean 7.111
_diffrn_measured_fraction_theta_full 0.986
_diffrn_measured_fraction_theta_max 0.986
_diffrn_measurement_device_type 'Rigaku Saturn724+'
_diffrn_measurement_method \w
_diffrn_radiation_type 'Mo K\a'
_diffrn_radiation_wavelength 0.71075
_diffrn_reflns_av_R_equivalents 0.0197
_diffrn_reflns_limit_h_max 11
_diffrn_reflns_limit_h_min -12
_diffrn_reflns_limit_k_max 15
_diffrn_reflns_limit_k_min -15
_diffrn_reflns_limit_l_max 17
_diffrn_reflns_limit_l_min -17
_diffrn_reflns_number 13019
_diffrn_reflns_theta_full 27.49
_diffrn_reflns_theta_max 27.48
_diffrn_standards_number 0
_exptl_absorpt_coefficient_mu 0.710
_exptl_absorpt_correction_T_max 0.945
_exptl_absorpt_correction_T_min 0.885
_exptl_absorpt_correction_type multi-scan
_exptl_absorpt_process_details 'REQAB (Rigaku, 1998)'
_exptl_crystal_colour red
_exptl_crystal_density_diffrn 1.622
_exptl_crystal_density_method 'not measured'
_exptl_crystal_description block
_exptl_crystal_F_000 772.00
_exptl_crystal_recrystallization_method 'Re-crystallisation from solvent: MeOH/ether'
_exptl_crystal_size_max 0.190
_exptl_crystal_size_mid 0.160
_exptl_crystal_size_min 0.080
_refine_diff_density_max 0.430
_refine_diff_density_min -0.560
_refine_ls_extinction_method none
_refine_ls_goodness_of_fit_ref 1.043
_refine_ls_hydrogen_treatment constr
_refine_ls_number_parameters 412
_refine_ls_number_reflns 7047
_refine_ls_number_restraints 0
_refine_ls_R_factor_gt 0.0270
_refine_ls_shift/su_max 0.001
_refine_ls_structure_factor_coef Fsqd
_refine_ls_weighting_details 'w = 1/[\s^2^(Fo^2^)+(0.0370P)^2^+0.0000P] where P=(Fo^2^+2Fc^2^)/3'
_refine_ls_weighting_scheme calc
_refine_ls_wR_factor_ref 0.0668
_reflns_number_gt 5901
_reflns_number_total 7047
_reflns_threshold_expression F^2^>2.0\s(F^2^)
_cod_data_source_file c5dt00476d2.cif
_cod_data_source_block 1356a
_cod_depositor_comments 'Adding full bibliography for 7034038--7034042.cif.'
_cod_original_cell_volume 1558.0(5)
_cod_database_code 7034038

loop_
_symmetry_equiv_pos_site_id
_symmetry_equiv_pos_as_xyz
1 +X,+Y,+Z
2 -X,-Y,-Z

loop_
_atom_site_label
_atom_site_type_symbol
_atom_site_fract_x
_atom_site_fract_y
_atom_site_fract_z
_atom_site_U_iso_or_equiv
_atom_site_adp_type
_atom_site_occupancy
_atom_site_symmetry_multiplicity
_atom_site_calc_flag
_atom_site_refinement_flags
Ru1 Ru -0.003482(15) 0.724207(13) 0.707941(11) 0.00944(5) Uani 1.0 2 d .
Cl1 Cl -0.11598(5) 0.79287(4) 0.55680(3) 0.01333(10) Uani 1.0 2 d .
P1 P 0.39684(6) 0.30706(5) 0.79732(4) 0.02081(12) Uani 1.0 2 d .
F1 F 0.39937(14) 0.17650(11) 0.83508(10) 0.0289(3) Uani 1.0 2 d .
F2 F 0.30903(14) 0.29355(12) 0.70818(10) 0.0335(4) Uani 1.0 2 d .
F3 F 0.25439(15) 0.32711(12) 0.86697(11) 0.0391(4) Uani 1.0 2 d .
F4 F 0.48747(16) 0.32203(13) 0.88513(10) 0.0398(4) Uani 1.0 2 d .
F5 F 0.54048(14) 0.28594(14) 0.72739(10) 0.0424(4) Uani 1.0 2 d .
F6 F 0.39557(18) 0.43836(12) 0.75964(11) 0.0459(4) Uani 1.0 2 d .
N1 N -0.04168(16) 0.57004(13) 0.69060(11) 0.0111(4) Uani 1.0 2 d .
N2 N -0.25124(16) 0.60627(13) 0.77954(12) 0.0125(4) Uani 1.0 2 d .
N3 N -0.32293(16) 0.76033(13) 0.83432(12) 0.0120(4) Uani 1.0 2 d .
N4 N 0.17101(16) 0.56291(14) 0.60012(12) 0.0136(4) Uani 1.0 2 d .
N5 N 0.30226(17) 0.69822(14) 0.56395(12) 0.0138(4) Uani 1.0 2 d .
N6 N 0.09127(16) 0.68271(13) 0.83656(11) 0.0116(4) Uani 1.0 2 d .
N7 N 0.03984(16) 0.87866(13) 0.73478(11) 0.0112(4) Uani 1.0 2 d .
C1 C -0.2082(2) 0.71072(16) 0.78333(13) 0.0115(4) Uani 1.0 2 d .
C2 C 0.1788(2) 0.67111(16) 0.61785(13) 0.0124(4) Uani 1.0 2 d .
C3 C -0.3852(2) 0.59204(17) 0.82715(15) 0.0164(4) Uani 1.0 2 d .
C4 C -0.4285(2) 0.68746(17) 0.86180(15) 0.0165(4) Uani 1.0 2 d .
C5 C 0.2845(2) 0.52594(18) 0.53744(15) 0.0174(5) Uani 1.0 2 d .
C6 C 0.3659(2) 0.61029(17) 0.51483(15) 0.0174(5) Uani 1.0 2 d .
C7 C -0.1652(2) 0.53017(16) 0.72665(14) 0.0128(4) Uani 1.0 2 d .
C8 C -0.2023(2) 0.42906(17) 0.71056(14) 0.0164(4) Uani 1.0 2 d .
C9 C -0.1042(3) 0.36576(17) 0.65401(15) 0.0191(5) Uani 1.0 2 d .
C10 C 0.0248(3) 0.40424(17) 0.61614(15) 0.0170(5) Uani 1.0 2 d .
C11 C 0.0511(2) 0.50736(16) 0.63564(14) 0.0141(4) Uani 1.0 2 d .
C12 C -0.3419(2) 0.87902(16) 0.85413(14) 0.0132(4) Uani 1.0 2 d .
C13 C -0.3193(2) 0.95512(16) 0.75459(14) 0.0160(4) Uani 1.0 2 d .
C14 C -0.4917(2) 0.90572(17) 0.90154(15) 0.0178(5) Uani 1.0 2 d .
C15 C -0.2370(2) 0.89340(18) 0.92617(15) 0.0187(5) Uani 1.0 2 d .
C16 C 0.3584(2) 0.81018(17) 0.55052(15) 0.0164(4) Uani 1.0 2 d .
C17 C 0.2549(3) 0.89293(18) 0.49344(15) 0.0200(5) Uani 1.0 2 d .
C18 C 0.5034(3) 0.8082(2) 0.49076(17) 0.0266(5) Uani 1.0 2 d .
C19 C 0.3747(3) 0.83849(19) 0.65328(15) 0.0207(5) Uani 1.0 2 d .
C20 C 0.12459(19) 0.76936(17) 0.87936(14) 0.0135(4) Uani 1.0 2 d .
C21 C 0.1848(2) 0.75020(18) 0.96929(14) 0.0177(5) Uani 1.0 2 d .
C22 C 0.2154(3) 0.64155(19) 1.01455(15) 0.0210(5) Uani 1.0 2 d .
C23 C 0.1854(3) 0.55413(18) 0.96917(15) 0.0220(5) Uani 1.0 2 d .
C24 C 0.1228(2) 0.57787(17) 0.88130(14) 0.0168(4) Uani 1.0 2 d .
C25 C 0.09778(19) 0.87963(16) 0.82144(14) 0.0124(4) Uani 1.0 2 d .
C26 C 0.1321(2) 0.97812(17) 0.84843(15) 0.0173(5) Uani 1.0 2 d .
C27 C 0.1127(2) 1.07762(18) 0.78555(16) 0.0204(5) Uani 1.0 2 d .
C28 C 0.0575(2) 1.07599(17) 0.69646(16) 0.0192(5) Uani 1.0 2 d .
C29 C 0.02117(19) 0.97699(16) 0.67451(14) 0.0138(4) Uani 1.0 2 d .
H3 H -0.4354 0.5277 0.8337 0.0197 Uiso 1.0 2 calc R
H4 H -0.5164 0.7034 0.8990 0.0198 Uiso 1.0 2 calc R
H5 H 0.3010 0.4551 0.5152 0.0209 Uiso 1.0 2 calc R
H6 H 0.4520 0.6107 0.4727 0.0209 Uiso 1.0 2 calc R
H8 H -0.2911 0.4035 0.7369 0.0197 Uiso 1.0 2 calc R
H9 H -0.1260 0.2953 0.6412 0.0229 Uiso 1.0 2 calc R
H10 H 0.0927 0.3611 0.5781 0.0204 Uiso 1.0 2 calc R
H13A H -0.2292 0.9312 0.7190 0.0192 Uiso 1.0 2 calc R
H13B H -0.3181 1.0323 0.7666 0.0192 Uiso 1.0 2 calc R
H13C H -0.3959 0.9507 0.7143 0.0192 Uiso 1.0 2 calc R
H14A H -0.5066 0.8584 0.9662 0.0214 Uiso 1.0 2 calc R
H14B H -0.5595 0.8914 0.8577 0.0214 Uiso 1.0 2 calc R
H14C H -0.5050 0.9844 0.9111 0.0214 Uiso 1.0 2 calc R
H15A H -0.1411 0.8730 0.8974 0.0224 Uiso 1.0 2 calc R
H15B H -0.2572 0.8450 0.9897 0.0224 Uiso 1.0 2 calc R
H15C H -0.2453 0.9714 0.9377 0.0224 Uiso 1.0 2 calc R
H17A H 0.1594 0.8862 0.5267 0.0240 Uiso 1.0 2 calc R
H17B H 0.2586 0.8766 0.4251 0.0240 Uiso 1.0 2 calc R
H17C H 0.2803 0.9691 0.4919 0.0240 Uiso 1.0 2 calc R
H18A H 0.5684 0.7519 0.5254 0.0319 Uiso 1.0 2 calc R
H18B H 0.5391 0.8818 0.4842 0.0319 Uiso 1.0 2 calc R
H18C H 0.4956 0.7897 0.4244 0.0319 Uiso 1.0 2 calc R
H19A H 0.4531 0.7906 0.6815 0.0248 Uiso 1.0 2 calc R
H19B H 0.2876 0.8262 0.6972 0.0248 Uiso 1.0 2 calc R
H19C H 0.3936 0.9169 0.6472 0.0248 Uiso 1.0 2 calc R
H21 H 0.2047 0.8113 0.9994 0.0212 Uiso 1.0 2 calc R
H22 H 0.2565 0.6273 1.0759 0.0251 Uiso 1.0 2 calc R
H23 H 0.2076 0.4790 0.9980 0.0264 Uiso 1.0 2 calc R
H24 H 0.1009 0.5175 0.8511 0.0202 Uiso 1.0 2 calc R
H26 H 0.1691 0.9769 0.9103 0.0207 Uiso 1.0 2 calc R
H27 H 0.1366 1.1454 0.8028 0.0244 Uiso 1.0 2 calc R
H28 H 0.0447 1.1428 0.6509 0.0230 Uiso 1.0 2 calc R
H29 H -0.0190 0.9778 0.6140 0.0165 Uiso 1.0 2 calc R

loop_
_atom_site_aniso_label
_atom_site_aniso_U_11
_atom_site_aniso_U_22
_atom_site_aniso_U_33
_atom_site_aniso_U_12
_atom_site_aniso_U_13
_atom_site_aniso_U_23
Ru1 0.01051(8) 0.00833(8) 0.00968(8) -0.00014(5) -0.00185(6) -0.00176(5)
Cl1 0.0158(3) 0.0140(3) 0.0105(2) 0.00216(18) -0.00448(18) -0.00272(17)
P1 0.0246(3) 0.0204(3) 0.0187(3) -0.0098(3) -0.0045(3) 0.0003(3)
F1 0.0296(8) 0.0189(7) 0.0360(8) -0.0008(6) -0.0020(6) 0.0015(6)
F2 0.0368(8) 0.0358(9) 0.0316(8) -0.0131(7) -0.0163(7) -0.0004(7)
F3 0.0390(9) 0.0292(8) 0.0455(9) 0.0012(7) 0.0108(7) -0.0090(7)
F4 0.0556(10) 0.0429(10) 0.0259(8) -0.0134(8) -0.0186(7) -0.0038(7)
F5 0.0293(8) 0.0675(12) 0.0344(9) -0.0263(8) 0.0078(7) -0.0128(8)
F6 0.0715(12) 0.0233(8) 0.0464(9) -0.0238(8) -0.0236(9) 0.0105(7)
N1 0.0134(8) 0.0104(8) 0.0096(8) 0.0007(7) -0.0032(7) -0.0012(6)
N2 0.0119(8) 0.0118(8) 0.0141(8) -0.0013(7) -0.0010(7) -0.0031(7)
N3 0.0123(8) 0.0117(8) 0.0116(8) -0.0012(7) 0.0004(7) -0.0017(6)
N4 0.0136(8) 0.0137(9) 0.0128(8) 0.0042(7) -0.0015(7) -0.0034(7)
N5 0.0127(8) 0.0162(9) 0.0118(8) 0.0032(7) -0.0012(7) -0.0029(7)
N6 0.0100(8) 0.0122(8) 0.0124(8) -0.0013(6) 0.0018(7) -0.0033(7)
N7 0.0094(8) 0.0121(8) 0.0120(8) -0.0005(6) -0.0010(7) -0.0019(7)
C1 0.0134(9) 0.0120(9) 0.0095(9) -0.0014(8) -0.0024(8) -0.0015(7)
C2 0.0127(9) 0.0128(10) 0.0109(9) 0.0023(8) -0.0039(8) 0.0001(8)
C3 0.0139(10) 0.0150(10) 0.0198(11) -0.0055(8) -0.0017(8) 0.0017(8)
C4 0.0128(10) 0.0168(10) 0.0189(11) -0.0028(8) 0.0012(8) -0.0004(8)
C5 0.0163(10) 0.0190(11) 0.0158(10) 0.0071(8) -0.0004(8) -0.0057(8)
C6 0.0141(10) 0.0213(11) 0.0157(10) 0.0066(8) -0.0005(8) -0.0053(9)
C7 0.0149(10) 0.0118(10) 0.0123(10) 0.0006(8) -0.0048(8) -0.0019(8)
C8 0.0185(10) 0.0136(10) 0.0182(10) -0.0033(8) -0.0062(9) -0.0009(8)
C9 0.0247(11) 0.0114(10) 0.0231(11) 0.0003(9) -0.0096(9) -0.0043(8)
C10 0.0214(11) 0.0140(10) 0.0170(10) 0.0047(8) -0.0067(9) -0.0069(8)
C11 0.0181(10) 0.0122(10) 0.0118(10) 0.0028(8) -0.0054(8) -0.0013(8)
C12 0.0141(10) 0.0119(10) 0.0136(10) -0.0009(8) -0.0006(8) -0.0031(8)
C13 0.0178(10) 0.0128(10) 0.0170(10) -0.0012(8) -0.0010(8) -0.0012(8)
C14 0.0154(10) 0.0184(11) 0.0192(11) -0.0007(8) 0.0015(9) -0.0045(9)
C15 0.0192(11) 0.0215(11) 0.0170(11) -0.0044(9) -0.0020(9) -0.0059(9)
C16 0.0137(10) 0.0188(11) 0.0167(10) -0.0035(8) 0.0014(8) -0.0037(8)
C17 0.0218(11) 0.0194(11) 0.0180(11) -0.0035(9) -0.0023(9) 0.0008(9)
C18 0.0181(11) 0.0360(14) 0.0273(13) -0.0087(10) 0.0059(10) -0.0112(11)
C19 0.0168(11) 0.0284(12) 0.0177(11) -0.0015(9) -0.0022(9) -0.0063(9)
C20 0.0104(9) 0.0170(10) 0.0133(10) -0.0020(8) -0.0007(8) -0.0027(8)
C21 0.0190(11) 0.0220(11) 0.0133(10) -0.0047(9) -0.0033(9) -0.0034(8)
C22 0.0228(11) 0.0273(12) 0.0128(10) -0.0026(9) -0.0079(9) 0.0016(9)
C23 0.0243(12) 0.0192(11) 0.0206(11) -0.0011(9) -0.0065(9) 0.0062(9)
C24 0.0198(11) 0.0146(10) 0.0160(10) -0.0006(8) -0.0042(9) -0.0006(8)
C25 0.0099(9) 0.0147(10) 0.0129(10) -0.0014(8) 0.0001(8) -0.0040(8)
C26 0.0156(10) 0.0195(11) 0.0188(11) -0.0045(8) -0.0016(8) -0.0073(9)
C27 0.0192(11) 0.0149(11) 0.0293(12) -0.0067(9) -0.0013(9) -0.0080(9)
C28 0.0189(11) 0.0125(10) 0.0239(11) -0.0013(8) 0.0022(9) 0.0013(9)
C29 0.0118(9) 0.0123(10) 0.0160(10) 0.0006(8) 0.0015(8) -0.0015(8)

loop_
_atom_type_symbol
_atom_type_description
_atom_type_scat_dispersion_real
_atom_type_scat_dispersion_imag
_atom_type_scat_source
C C 0.0033 0.0016
;
International Tables for Crystallography
(1992, Vol. C, Tables 4.2.6.8 and 6.1.1.4)
;
H H 0.0000 0.0000
;
International Tables for Crystallography
(1992, Vol. C, Table 6.1.1.4)
;
N N 0.0061 0.0033
;
International Tables for Crystallography
(1992, Vol. C, Tables 4.2.6.8 and 6.1.1.4)
;
Cl Cl 0.1484 0.1585
;
International Tables for Crystallography
(1992, Vol. C, Tables 4.2.6.8 and 6.1.1.4)
;
F F 0.0171 0.0103
;
International Tables for Crystallography
(1992, Vol. C, Tables 4.2.6.8 and 6.1.1.4)
;
P P 0.1023 0.0942
;
International Tables for Crystallography
(1992, Vol. C, Tables 4.2.6.8 and 6.1.1.4)
;
Ru Ru -1.2594 0.8363
;
International Tables for Crystallography
(1992, Vol. C, Tables 4.2.6.8 and 6.1.1.4)
;

loop_
_geom_angle_atom_site_label_1
_geom_angle_atom_site_label_2
_geom_angle_atom_site_label_3
_geom_angle
_geom_angle_publ_flag
Cl1 Ru1 N1 87.74(5) yes
Cl1 Ru1 N6 174.33(5) yes
Cl1 Ru1 N7 95.93(5) yes
Cl1 Ru1 C1 87.33(6) yes
Cl1 Ru1 C2 88.71(6) yes
N1 Ru1 N6 97.88(7) yes
N1 Ru1 N7 176.29(6) yes
N1 Ru1 C1 77.78(7) yes
N1 Ru1 C2 77.40(7) yes
N6 Ru1 N7 78.45(7) yes
N6 Ru1 C1 93.06(7) yes
N6 Ru1 C2 93.28(7) yes
N7 Ru1 C1 101.76(7) yes
N7 Ru1 C2 103.20(7) yes
C1 Ru1 C2 155.00(8) yes
F1 P1 F2 90.20(8) yes
F1 P1 F3 89.90(8) yes
F1 P1 F4 90.56(8) yes
F1 P1 F5 89.70(8) yes
F1 P1 F6 179.52(10) yes
F2 P1 F3 90.25(8) yes
F2 P1 F4 178.75(8) yes
F2 P1 F5 89.76(8) yes
F2 P1 F6 90.20(9) yes
F3 P1 F4 90.74(9) yes
F3 P1 F5 179.60(9) yes
F3 P1 F6 90.36(9) yes
F4 P1 F5 89.25(8) yes
F4 P1 F6 89.03(9) yes
F5 P1 F6 90.04(9) yes
Ru1 N1 C7 120.69(13) yes
Ru1 N1 C11 120.99(13) yes
C7 N1 C11 118.10(18) yes
C1 N2 C3 112.87(16) yes
C1 N2 C7 120.34(16) yes
C3 N2 C7 126.69(18) yes
C1 N3 C4 111.09(17) yes
C1 N3 C12 126.25(16) yes
C4 N3 C12 122.55(15) yes
C2 N4 C5 112.61(17) yes
C2 N4 C11 120.41(16) yes
C5 N4 C11 126.64(19) yes
C2 N5 C6 111.29(17) yes
C2 N5 C16 125.25(17) yes
C6 N5 C16 123.25(16) yes
Ru1 N6 C20 116.43(12) yes
Ru1 N6 C24 125.14(15) yes
C20 N6 C24 118.43(17) yes
Ru1 N7 C25 115.82(12) yes
Ru1 N7 C29 126.85(14) yes
C25 N7 C29 117.29(18) yes
Ru1 C1 N2 109.87(13) yes
Ru1 C1 N3 148.06(16) yes
N2 C1 N3 102.05(16) yes
Ru1 C2 N4 110.22(13) yes
Ru1 C2 N5 147.39(16) yes
N4 C2 N5 102.29(16) yes
N2 C3 C4 105.47(18) yes
N3 C4 C3 108.50(17) yes
N4 C5 C6 105.75(19) yes
N5 C6 C5 108.05(17) yes
N1 C7 N2 111.19(18) yes
N1 C7 C8 123.59(18) yes
N2 C7 C8 125.19(18) yes
C7 C8 C9 117.09(19) yes
C8 C9 C10 120.8(2) yes
C9 C10 C11 117.54(19) yes
N1 C11 N4 110.86(18) yes
N1 C11 C10 122.89(19) yes
N4 C11 C10 126.22(18) yes
N3 C12 C13 108.21(16) yes
N3 C12 C14 109.86(16) yes
N3 C12 C15 108.51(15) yes
C13 C12 C14 108.84(15) yes
C13 C12 C15 112.18(17) yes
C14 C12 C15 109.22(17) yes
N5 C16 C17 107.06(17) yes
N5 C16 C18 110.85(18) yes
N5 C16 C19 108.24(16) yes
C17 C16 C18 109.47(16) yes
C17 C16 C19 113.24(18) yes
C18 C16 C19 108.00(18) yes
N6 C20 C21 120.97(18) yes
N6 C20 C25 114.70(17) yes
C21 C20 C25 124.3(2) yes
C20 C21 C22 119.6(2) yes
C21 C22 C23 119.0(2) yes
C22 C23 C24 118.92(19) yes
N6 C24 C23 122.9(2) yes
N7 C25 C20 114.34(18) yes
N7 C25 C26 121.65(17) yes
C20 C25 C26 123.97(19) yes
C25 C26 C27 120.1(2) yes
C26 C27 C28 118.2(2) yes
C27 C28 C29 119.56(19) yes
N7 C29 C28 123.20(19) yes
N2 C3 H3 127.267 no
C4 C3 H3 127.264 no
N3 C4 H4 125.751 no
C3 C4 H4 125.754 no
N4 C5 H5 127.123 no
C6 C5 H5 127.123 no
N5 C6 H6 125.977 no
C5 C6 H6 125.973 no
C7 C8 H8 121.455 no
C9 C8 H8 121.451 no
C8 C9 H9 119.613 no
C10 C9 H9 119.615 no
C9 C10 H10 121.227 no
C11 C10 H10 121.230 no
C12 C13 H13A 109.471 no
C12 C13 H13B 109.478 no
C12 C13 H13C 109.471 no
H13A C13 H13B 109.472 no
H13A C13 H13C 109.470 no
H13B C13 H13C 109.465 no
C12 C14 H14A 109.470 no
C12 C14 H14B 109.470 no
C12 C14 H14C 109.471 no
H14A C14 H14B 109.469 no
H14A C14 H14C 109.474 no
H14B C14 H14C 109.474 no
C12 C15 H15A 109.476 no
C12 C15 H15B 109.482 no
C12 C15 H15C 109.476 no
H15A C15 H15B 109.466 no
H15A C15 H15C 109.463 no
H15B C15 H15C 109.464 no
C16 C17 H17A 109.473 no
C16 C17 H17B 109.465 no
C16 C17 H17C 109.468 no
H17A C17 H17B 109.468 no
H17A C17 H17C 109.477 no
H17B C17 H17C 109.477 no
C16 C18 H18A 109.472 no
C16 C18 H18B 109.471 no
C16 C18 H18C 109.468 no
H18A C18 H18B 109.478 no
H18A C18 H18C 109.467 no
H18B C18 H18C 109.471 no
C16 C19 H19A 109.472 no
C16 C19 H19B 109.463 no
C16 C19 H19C 109.467 no
H19A C19 H19B 109.469 no
H19A C19 H19C 109.479 no
H19B C19 H19C 109.477 no
C20 C21 H21 120.181 no
C22 C21 H21 120.175 no
C21 C22 H22 120.479 no
C23 C22 H22 120.478 no
C22 C23 H23 120.540 no
C24 C23 H23 120.541 no
N6 C24 H24 118.535 no
C23 C24 H24 118.530 no
C25 C26 H26 119.967 no
C27 C26 H26 119.957 no
C26 C27 H27 120.917 no
C28 C27 H27 120.920 no
C27 C28 H28 120.213 no
C29 C28 H28 120.222 no
N7 C29 H29 118.395 no
C28 C29 H29 118.403 no

loop_
_geom_bond_atom_site_label_1
_geom_bond_atom_site_label_2
_geom_bond_distance
_geom_bond_publ_flag
Ru1 Cl1 2.4310(6) yes
Ru1 N1 2.0046(17) yes
Ru1 N6 2.0402(16) yes
Ru1 N7 2.0640(17) yes
Ru1 C1 2.1190(19) yes
Ru1 C2 2.1201(18) yes
P1 F1 1.5908(15) yes
P1 F2 1.5969(17) yes
P1 F3 1.5906(15) yes
P1 F4 1.6040(17) yes
P1 F5 1.6034(14) yes
P1 F6 1.5998(16) yes
N1 C7 1.340(3) yes
N1 C11 1.347(3) yes
N2 C1 1.388(3) yes
N2 C3 1.386(3) yes
N2 C7 1.403(3) yes
N3 C1 1.368(3) yes
N3 C4 1.397(3) yes
N3 C12 1.499(3) yes
N4 C2 1.387(3) yes
N4 C5 1.385(3) yes
N4 C11 1.397(3) yes
N5 C2 1.363(3) yes
N5 C6 1.399(3) yes
N5 C16 1.496(3) yes
N6 C20 1.366(3) yes
N6 C24 1.345(3) yes
N7 C25 1.367(3) yes
N7 C29 1.350(3) yes
C3 C4 1.330(3) yes
C5 C6 1.332(3) yes
C7 C8 1.374(3) yes
C8 C9 1.392(3) yes
C9 C10 1.385(3) yes
C10 C11 1.378(3) yes
C12 C13 1.527(3) yes
C12 C14 1.530(3) yes
C12 C15 1.528(3) yes
C16 C17 1.527(3) yes
C16 C18 1.528(3) yes
C16 C19 1.524(4) yes
C20 C21 1.394(3) yes
C20 C25 1.461(3) yes
C21 C22 1.386(3) yes
C22 C23 1.383(4) yes
C23 C24 1.381(3) yes
C25 C26 1.390(3) yes
C26 C27 1.379(3) yes
C27 C28 1.386(4) yes
C28 C29 1.375(3) yes
C3 H3 0.950 no
C4 H4 0.950 no
C5 H5 0.950 no
C6 H6 0.950 no
C8 H8 0.950 no
C9 H9 0.950 no
C10 H10 0.950 no
C13 H13A 0.980 no
C13 H13B 0.980 no
C13 H13C 0.980 no
C14 H14A 0.980 no
C14 H14B 0.980 no
C14 H14C 0.980 no
C15 H15A 0.980 no
C15 H15B 0.980 no
C15 H15C 0.980 no
C17 H17A 0.980 no
C17 H17B 0.980 no
C17 H17C 0.980 no
C18 H18A 0.980 no
C18 H18B 0.980 no
C18 H18C 0.980 no
C19 H19A 0.980 no
C19 H19B 0.980 no
C19 H19C 0.980 no
C21 H21 0.950 no
C22 H22 0.950 no
C23 H23 0.950 no
C24 H24 0.950 no
C26 H26 0.950 no
C27 H27 0.950 no
C28 H28 0.950 no
C29 H29 0.950 no

loop_
_geom_contact_atom_site_label_1
_geom_contact_atom_site_label_2
_geom_contact_distance
_geom_contact_publ_flag
_geom_contact_site_symmetry_2
Cl1 C29 3.404(3) no .
N1 C3 3.598(3) no .
N1 C5 3.595(3) no .
N1 C9 2.752(3) no .
N1 C24 3.217(3) no .
N2 C11 3.520(3) no .
N3 C7 3.488(3) no .
N4 C7 3.508(3) no .
N5 C11 3.479(3) no .
N6 C22 2.783(3) no .
N7 C13 3.464(3) no .
N7 C15 3.512(3) no .
N7 C19 3.287(3) no .
N7 C27 2.799(3) no .
C1 C13 3.033(3) no .
C1 C15 3.150(3) no .
C2 C17 3.066(3) no .
C2 C19 3.043(4) no .
C2 C24 3.592(3) no .
C3 C8 3.023(3) no .
C4 C7 3.527(3) no .
C4 C13 3.568(3) no .
C4 C14 2.784(3) no .
C4 C15 3.534(4) no .
C5 C10 3.038(3) no .
C6 C11 3.523(3) no .
C6 C17 3.469(3) no .
C6 C18 2.826(4) no .
C7 C10 2.726(3) no .
C8 C11 2.735(3) no .
C13 C29 3.347(3) no .
C15 C25 3.359(3) no .
C17 C29 3.345(3) no .
C19 C25 3.351(3) no .
C20 C23 2.747(3) no .
C21 C24 2.724(4) no .
C21 C26 3.023(3) no .
C25 C28 2.730(3) no .
C26 C29 2.716(3) no .
Cl1 C10 3.596(3) no 2_566
Cl1 C28 3.580(3) no 2_576
F1 C14 3.367(3) no 1_645
F1 C15 3.463(3) no 2_567
F1 C27 3.298(3) no 1_545
F2 N4 3.564(2) no .
F2 C5 3.378(3) no .
F2 C10 3.214(3) no .
F2 C11 3.505(3) no .
F2 C18 3.403(3) no 2_666
F2 C27 3.361(3) no 1_545
F3 C15 3.580(3) no 2_567
F3 C23 3.259(3) no .
F3 C24 3.203(3) no .
F4 C3 3.569(3) no 1_655
F4 C4 3.419(3) no 2_567
F4 C22 3.403(3) no 2_667
F5 C6 3.401(3) no 2_666
F5 C8 3.137(3) no 1_655
F5 C18 3.438(3) no 2_666
F6 N4 3.325(3) no .
F6 C3 3.258(3) no 1_655
F6 C5 3.312(3) no .
F6 C24 3.379(3) no .
N4 F2 3.564(2) no .
N4 F6 3.325(3) no .
N4 C9 3.557(3) no 2_566
C3 F4 3.569(3) no 1_455
C3 F6 3.258(3) no 1_455
C4 F4 3.419(3) no 2_567
C5 F2 3.378(3) no .
C5 F6 3.312(3) no .
C5 C8 3.511(3) no 2_566
C5 C9 3.325(3) no 2_566
C6 F5 3.401(3) no 2_666
C6 C6 3.554(3) no 2_666
C6 C9 3.563(3) no 2_566
C8 F5 3.137(3) no 1_455
C8 C5 3.511(3) no 2_566
C9 N4 3.557(3) no 2_566
C9 C5 3.325(3) no 2_566
C9 C6 3.563(3) no 2_566
C10 Cl1 3.596(3) no 2_566
C10 F2 3.214(3) no .
C10 C11 3.572(3) no 2_566
C11 F2 3.505(3) no .
C11 C10 3.572(3) no 2_566
C14 F1 3.367(3) no 1_465
C15 F1 3.463(3) no 2_567
C15 F3 3.580(3) no 2_567
C18 F2 3.403(3) no 2_666
C18 F5 3.438(3) no 2_666
C22 F4 3.403(3) no 2_667
C23 F3 3.259(3) no .
C24 F3 3.203(3) no .
C24 F6 3.379(3) no .
C27 F1 3.298(3) no 1_565
C27 F2 3.361(3) no 1_565
C28 Cl1 3.580(3) no 2_576
Ru1 H13A 3.1542 no .
Ru1 H15A 3.4445 no .
Ru1 H17A 3.2675 no .
Ru1 H19B 3.1558 no .
Ru1 H24 3.0883 no .
Ru1 H29 3.1474 no .
Cl1 H13A 3.0213 no .
Cl1 H17A 2.9475 no .
Cl1 H29 2.7769 no .
N1 H8 3.2443 no .
N1 H10 3.2476 no .
N1 H24 2.6754 no .
N2 H4 3.0859 no .
N2 H8 2.6990 no .
N3 H3 3.1380 no .
N3 H13A 2.5803 no .
N3 H13B 3.2986 no .
N3 H13C 2.6983 no .
N3 H14A 2.6937 no .
N3 H14B 2.6502 no .
N3 H14C 3.3232 no .
N3 H15A 2.6273 no .
N3 H15B 2.6630 no .
N3 H15C 3.3068 no .
N4 H6 3.0911 no .
N4 H10 2.7144 no .
N4 H24 3.3816 no .
N5 H5 3.1350 no .
N5 H17A 2.5515 no .
N5 H17B 2.6807 no .
N5 H17C 3.2816 no .
N5 H18A 2.6767 no .
N5 H18B 3.3299 no .
N5 H18C 2.6953 no .
N5 H19A 2.7186 no .
N5 H19B 2.5555 no .
N5 H19C 3.2904 no .
N6 H15A 3.1776 no .
N6 H19B 3.0073 no .
N6 H21 3.2546 no .
N6 H23 3.2446 no .
N7 H13A 2.6198 no .
N7 H15A 2.6495 no .
N7 H17A 2.9268 no .
N7 H19B 2.4131 no .
N7 H19C 3.5203 no .
N7 H26 3.2577 no .
N7 H28 3.2439 no .
C1 H3 3.2245 no .
C1 H4 3.1889 no .
C1 H13A 2.6846 no .
C1 H13C 3.3294 no .
C1 H15A 2.8653 no .
C1 H15B 3.4333 no .
C2 H5 3.2192 no .
C2 H6 3.1888 no .
C2 H17A 2.7151 no .
C2 H17B 3.4116 no .
C2 H19A 3.3989 no .
C2 H19B 2.6742 no .
C2 H24 3.4736 no .
C3 H8 2.7902 no .
C4 H13C 3.5308 no .
C4 H14A 2.6963 no .
C4 H14B 2.6564 no .
C4 H15B 3.4381 no .
C5 H10 2.8153 no .
C6 H17B 3.3779 no .
C6 H18A 2.7625 no .
C6 H18C 2.6879 no .
C7 H3 2.8244 no .
C7 H9 3.2222 no .
C7 H24 3.2069 no .
C8 H3 2.9064 no .
C8 H10 3.2774 no .
C10 H5 2.9218 no .
C10 H8 3.2777 no .
C11 H5 2.8178 no .
C11 H9 3.2250 no .
C11 H24 3.0569 no .
C12 H4 2.8044 no .
C13 H14A 3.3365 no .
C13 H14B 2.6795 no .
C13 H14C 2.6604 no .
C13 H15A 2.7444 no .
C13 H15B 3.3727 no .
C13 H15C 2.7176 no .
C13 H29 3.2825 no .
C14 H4 2.5053 no .
C14 H13A 3.3329 no .
C14 H13B 2.7352 no .
C14 H13C 2.6068 no .
C14 H15A 3.3426 no .
C14 H15B 2.6583 no .
C14 H15C 2.6979 no .
C15 H13A 2.7862 no .
C15 H13B 2.6778 no .
C15 H13C 3.3698 no .
C15 H14A 2.6482 no .
C15 H14B 3.3416 no .
C15 H14C 2.7091 no .
C16 H6 2.8197 no .
C17 H18A 3.3422 no .
C17 H18B 2.7060 no .
C17 H18C 2.6551 no .
C17 H19A 3.3765 no .
C17 H19B 2.8162 no .
C17 H19C 2.6824 no .
C17 H29 3.1026 no .
C18 H6 2.5603 no .
C18 H17A 3.3389 no .
C18 H17B 2.6201 no .
C18 H17C 2.7438 no .
C18 H19A 2.5703 no .
C18 H19B 3.3166 no .
C18 H19C 2.7349 no .
C19 H17A 2.8040 no .
C19 H17B 3.3777 no .
C19 H17C 2.6946 no .
C19 H18A 2.6481 no .
C19 H18B 2.6527 no .
C19 H18C 3.3231 no .
C20 H15A 2.7243 no .
C20 H19B 2.8089 no .
C20 H22 3.2652 no .
C20 H24 3.1847 no .
C20 H26 2.7107 no .
C21 H15A 3.4997 no .
C21 H23 3.2503 no .
C21 H26 2.7443 no .
C22 H24 3.2326 no .
C23 H21 3.2478 no .
C24 H22 3.2442 no .
C25 H13A 3.5411 no .
C25 H15A 2.4073 no .
C25 H19B 2.4472 no .
C25 H19C 3.5040 no .
C25 H21 2.7230 no .
C25 H27 3.2630 no .
C25 H29 3.1783 no .
C26 H15A 3.0002 no .
C26 H19B 3.1295 no .
C26 H21 2.7534 no .
C26 H28 3.2364 no .
C27 H29 3.2357 no .
C28 H13A 3.3821 no .
C28 H17A 3.5103 no .
C28 H19B 3.5629 no .
C28 H26 3.2361 no .
C29 H13A 2.5087 no .
C29 H13B 3.3884 no .
C29 H15A 3.3741 no .
C29 H17A 2.6091 no .
C29 H17C 3.3132 no .
C29 H19B 3.0028 no .
C29 H19C 3.5604 no .
C29 H27 3.2494 no .
H3 H4 2.4603 no .
H3 H8 2.3874 no .
H4 H14A 2.2389 no .
H4 H14B 2.2751 no .
H4 H14C 3.4646 no .
H5 H6 2.4634 no .
H5 H10 2.4130 no .
H6 H17B 3.5625 no .
H6 H18A 2.3889 no .
H6 H18B 3.5209 no .
H6 H18C 2.2457 no .
H8 H9 2.3570 no .
H9 H10 2.3474 no .
H13A H14B 3.5366 no .
H13A H14C 3.5835 no .
H13A H15A 2.6387 no .
H13A H15C 3.0825 no .
H13A H29 2.3997 no .
H13B H14B 3.0595 no .
H13B H14C 2.5453 no .
H13B H15A 2.9597 no .
H13B H15B 3.5728 no .
H13B H15C 2.4931 no .
H13B H29 3.4131 no .
H13C H14A 3.5219 no .
H13C H14B 2.4282 no .
H13C H14C 2.8412 no .
H13C H15C 3.5777 no .
H14A H15A 3.5410 no .
H14A H15B 2.4382 no .
H14A H15C 2.9453 no .
H14B H15B 3.5424 no .
H14C H15B 2.9770 no .
H14C H15C 2.5461 no .
H15A H26 3.3896 no .
H17A H18C 3.5215 no .
H17A H19B 2.7223 no .
H17A H19C 3.0239 no .
H17A H29 2.2637 no .
H17B H18A 3.5173 no .
H17B H18B 2.9101 no .
H17B H18C 2.4049 no .
H17B H19C 3.5552 no .
H17C H18B 2.5925 no .
H17C H18C 3.0184 no .
H17C H19A 3.5561 no .
H17C H19B 3.0609 no .
H17C H19C 2.4598 no .
H17C H29 3.1481 no .
H18A H19A 2.3734 no .
H18A H19B 3.4985 no .
H18A H19C 3.0475 no .
H18B H19A 2.8114 no .
H18B H19B 3.5805 no .
H18B H19C 2.5545 no .
H18C H19A 3.4864 no .
H19B H29 3.5117 no .
H21 H22 2.3456 no .
H21 H26 2.2012 no .
H22 H23 2.3475 no .
H23 H24 2.3177 no .
H26 H27 2.3418 no .
H27 H28 2.3524 no .
H28 H29 2.3052 no .
Cl1 H9 3.5719 no 2_566
Cl1 H10 2.8013 no 2_566
Cl1 H17C 3.1620 no 2_576
Cl1 H18A 3.2105 no 1_455
Cl1 H18B 3.5768 no 1_455
Cl1 H28 2.8420 no 2_576
Cl1 H29 3.5957 no 2_576
P1 H3 3.4030 no 1_655
P1 H8 3.3012 no 1_655
P1 H15B 3.4068 no 2_567
P1 H18C 3.4247 no 2_666
P1 H27 3.3285 no 1_545
F1 H13B 3.1962 no 1_645
F1 H14A 2.9653 no 2_567
F1 H14B 3.4202 no 1_645
F1 H14C 2.5282 no 1_645
F1 H15B 2.6013 no 2_567
F1 H15C 3.5765 no 2_567
F1 H18C 3.5376 no 2_666
F1 H26 3.4174 no 1_545
F1 H27 2.6867 no 1_545
F2 H5 3.0338 no .
F2 H6 3.3255 no 2_666
F2 H10 2.8607 no .
F2 H18A 3.3743 no 2_666
F2 H18C 2.6812 no 2_666
F2 H27 2.6585 no 1_545
F2 H28 3.5104 no 1_545
F3 H15B 2.6337 no 2_567
F3 H23 2.7357 no .
F3 H24 2.6037 no .
F3 H27 2.8827 no 1_545
F4 H3 2.6520 no 1_655
F4 H4 2.9566 no 2_567
F4 H8 2.8994 no 1_655
F4 H14A 2.7532 no 2_567
F4 H15B 3.3057 no 2_567
F4 H22 2.7275 no 2_667
F4 H23 3.4781 no .
F5 H3 3.5182 no 1_655
F5 H6 2.8184 no 2_666
F5 H8 2.2971 no 1_655
F5 H9 3.2862 no 1_655
F5 H13B 3.2287 no 1_645
F5 H17B 3.3908 no 2_666
F5 H18C 2.4679 no 2_666
F6 H3 2.4375 no 1_655
F6 H5 3.5289 no .
F6 H6 3.4452 no 2_666
F6 H8 2.9789 no 1_655
F6 H24 3.0752 no .
N2 H22 3.1993 no 2_567
N2 H23 3.1130 no 2_567
N3 H19A 3.1225 no 1_455
N3 H23 3.5737 no 2_567
N4 H9 3.5226 no 2_566
N5 H9 3.4240 no 2_566
C1 H23 3.4762 no 2_567
C2 H9 3.5845 no 2_566
C3 H19A 3.2593 no 1_455
C3 H22 2.9976 no 2_567
C3 H23 3.0567 no 2_567
C4 H19A 2.8821 no 1_455
C4 H23 3.3298 no 2_567
C5 H6 2.8771 no 2_666
C5 H9 3.3911 no 2_566
C6 H5 3.2071 no 2_666
C6 H6 3.0410 no 2_666
C6 H9 3.3133 no 2_566
C7 H22 3.1456 no 2_567
C8 H5 3.3788 no 2_566
C8 H22 2.8863 no 2_567
C9 H5 3.4963 no 2_566
C9 H28 2.9336 no 1_545
C10 H28 3.1316 no 1_545
C11 H10 3.4627 no 2_566
C12 H19A 3.5937 no 1_455
C13 H17B 2.9827 no 2_576
C13 H17C 3.3341 no 2_576
C13 H19A 3.4427 no 1_455
C13 H19C 3.3754 no 1_455
C14 H14C 3.0612 no 2_477
C14 H15C 3.5138 no 2_477
C14 H21 3.3049 no 1_455
C14 H26 3.2726 no 1_455
C15 H14C 3.4984 no 2_477
C15 H26 3.0926 no 2_577
C17 H9 3.5520 no 2_566
C17 H13A 3.3404 no 2_576
C17 H13B 3.5206 no 2_576
C17 H13C 3.3840 no 2_576
C17 H29 3.0084 no 2_576
C18 H5 3.5459 no 2_666
C19 H13C 2.9724 no 1_655
C19 H14B 3.1074 no 1_655
C20 H4 3.4866 no 1_655
C20 H14B 3.4791 no 1_655
C21 H4 2.9417 no 1_655
C21 H14A 3.3616 no 1_655
C21 H14B 3.2410 no 1_655
C22 H3 3.4291 no 2_567
C22 H4 2.9618 no 1_655
C22 H8 3.4996 no 2_567
C23 H4 3.5120 no 1_655
C23 H24 3.5485 no 2_567
C24 H23 3.4838 no 2_567
C25 H14B 3.4050 no 1_655
C26 H14B 3.0451 no 1_655
C26 H15C 3.3951 no 2_577
C28 H9 3.0790 no 1_565
C28 H17B 3.5770 no 2_576
C29 H17A 3.5192 no 2_576
C29 H17B 3.3637 no 2_576
H3 P1 3.4030 no 1_455
H3 F4 2.6520 no 1_455
H3 F5 3.5182 no 1_455
H3 F6 2.4375 no 1_455
H3 C22 3.4291 no 2_567
H3 H22 2.6675 no 2_567
H3 H23 3.3394 no 2_567
H4 F4 2.9566 no 2_567
H4 C20 3.4866 no 1_455
H4 C21 2.9417 no 1_455
H4 C22 2.9618 no 1_455
H4 C23 3.5120 no 1_455
H4 H19A 3.0284 no 1_455
H4 H19B 3.5619 no 1_455
H4 H21 3.1190 no 1_455
H4 H22 3.1521 no 1_455
H5 F2 3.0338 no .
H5 F6 3.5289 no .
H5 C6 3.2071 no 2_666
H5 C8 3.3788 no 2_566
H5 C9 3.4963 no 2_566
H5 C18 3.5459 no 2_666
H5 H6 2.4373 no 2_666
H5 H18A 2.7981 no 2_666
H5 H18C 3.4273 no 2_666
H6 F2 3.3255 no 2_666
H6 F5 2.8184 no 2_666
H6 F6 3.4452 no 2_666
H6 C5 2.8771 no 2_666
H6 C6 3.0410 no 2_666
H6 H5 2.4373 no 2_666
H6 H6 2.7693 no 2_666
H6 H8 3.4409 no 2_566
H8 P1 3.3012 no 1_455
H8 F4 2.8994 no 1_455
H8 F5 2.2971 no 1_455
H8 F6 2.9789 no 1_455
H8 C22 3.4996 no 2_567
H8 H6 3.4409 no 2_566
H8 H22 2.5798 no 2_567
H9 Cl1 3.5719 no 2_566
H9 F5 3.2862 no 1_455
H9 N4 3.5226 no 2_566
H9 N5 3.4240 no 2_566
H9 C2 3.5845 no 2_566
H9 C5 3.3911 no 2_566
H9 C6 3.3133 no 2_566
H9 C17 3.5520 no 2_566
H9 C28 3.0790 no 1_545
H9 H17A 3.4853 no 2_566
H9 H17B 2.8716 no 2_566
H9 H28 2.3402 no 1_545
H10 Cl1 2.8013 no 2_566
H10 F2 2.8607 no .
H10 C11 3.4627 no 2_566
H10 H28 2.7541 no 1_545
H13A C17 3.3404 no 2_576
H13A H17B 2.8227 no 2_576
H13A H17C 3.0181 no 2_576
H13B F1 3.1962 no 1_465
H13B F5 3.2287 no 1_465
H13B C17 3.5206 no 2_576
H13B H17B 2.6978 no 2_576
H13B H17C 3.5070 no 2_576
H13B H18C 3.5887 no 2_576
H13C C17 3.3840 no 2_576
H13C C19 2.9724 no 1_455
H13C H17B 2.9204 no 2_576
H13C H17C 2.9567 no 2_576
H13C H18B 3.5139 no 1_455
H13C H18B 3.4535 no 2_576
H13C H18C 3.5197 no 2_576
H13C H19A 2.6695 no 1_455
H13C H19B 3.5832 no 1_455
H13C H19C 2.4114 no 1_455
H14A F1 2.9653 no 2_567
H14A F4 2.7532 no 2_567
H14A C21 3.3616 no 1_455
H14A H14C 2.7509 no 2_477
H14A H15C 3.2783 no 2_477
H14A H21 2.8602 no 1_455
H14A H26 3.4080 no 1_455
H14B F1 3.4202 no 1_465
H14B C19 3.1074 no 1_455
H14B C20 3.4791 no 1_455
H14B C21 3.2410 no 1_455
H14B C25 3.4050 no 1_455
H14B C26 3.0451 no 1_455
H14B H19A 2.8504 no 1_455
H14B H19B 3.0212 no 1_455
H14B H19C 2.9221 no 1_455
H14B H21 2.9448 no 1_455
H14B H26 2.7578 no 1_455
H14C F1 2.5282 no 1_465
H14C C14 3.0612 no 2_477
H14C C15 3.4984 no 2_477
H14C H14A 2.7509 no 2_477
H14C H14C 2.5288 no 2_477
H14C H15B 3.2409 no 2_477
H14C H15C 3.0342 no 2_477
H14C H26 3.1414 no 1_455
H15A H26 3.3958 no 2_577
H15B P1 3.4068 no 2_567
H15B F1 2.6013 no 2_567
H15B F3 2.6337 no 2_567
H15B F4 3.3057 no 2_567
H15B H14C 3.2409 no 2_477
H15B H26 2.9781 no 2_577
H15B H27 3.2054 no 2_577
H15C F1 3.5765 no 2_567
H15C C14 3.5138 no 2_477
H15C C26 3.3951 no 2_577
H15C H14A 3.2783 no 2_477
H15C H14C 3.0342 no 2_477
H15C H21 2.9828 no 2_577
H15C H26 2.4703 no 2_577
H17A C29 3.5192 no 2_576
H17A H9 3.4853 no 2_566
H17A H28 3.3711 no 2_576
H17A H29 2.7159 no 2_576
H17B F5 3.3908 no 2_666
H17B C13 2.9827 no 2_576
H17B C28 3.5770 no 2_576
H17B C29 3.3637 no 2_576
H17B H9 2.8716 no 2_566
H17B H13A 2.8227 no 2_576
H17B H13B 2.6978 no 2_576
H17B H13C 2.9204 no 2_576
H17B H28 3.2462 no 2_576
H17B H29 2.7998 no 2_576
H17C Cl1 3.1620 no 2_576
H17C C13 3.3341 no 2_576
H17C H13A 3.0181 no 2_576
H17C H13B 3.5070 no 2_576
H17C H13C 2.9567 no 2_576
H17C H18B 2.7197 no 2_676
H17C H29 3.0023 no 2_576
H18A Cl1 3.2105 no 1_655
H18A F2 3.3743 no 2_666
H18A H5 2.7981 no 2_666
H18B Cl1 3.5768 no 1_655
H18B H13C 3.5139 no 1_655
H18B H13C 3.4535 no 2_576
H18B H17C 2.7197 no 2_676
H18B H18B 2.9806 no 2_676
H18B H19C 2.8859 no 2_676
H18C P1 3.4247 no 2_666
H18C F1 3.5376 no 2_666
H18C F2 2.6812 no 2_666
H18C F5 2.4679 no 2_666
H18C H5 3.4273 no 2_666
H18C H13B 3.5887 no 2_576
H18C H13C 3.5197 no 2_576
H19A N3 3.1225 no 1_655
H19A C3 3.2593 no 1_655
H19A C4 2.8821 no 1_655
H19A C12 3.5937 no 1_655
H19A C13 3.4427 no 1_655
H19A H4 3.0284 no 1_655
H19A H13C 2.6695 no 1_655
H19A H14B 2.8504 no 1_655
H19B H4 3.5619 no 1_655
H19B H13C 3.5832 no 1_655
H19B H14B 3.0212 no 1_655
H19C C13 3.3754 no 1_655
H19C H13C 2.4114 no 1_655
H19C H14B 2.9221 no 1_655
H19C H18B 2.8859 no 2_676
H21 C14 3.3049 no 1_655
H21 H4 3.1190 no 1_655
H21 H14A 2.8602 no 1_655
H21 H14B 2.9448 no 1_655
H21 H15C 2.9828 no 2_577
H22 F4 2.7275 no 2_667
H22 N2 3.1993 no 2_567
H22 C3 2.9976 no 2_567
H22 C7 3.1456 no 2_567
H22 C8 2.8863 no 2_567
H22 H3 2.6675 no 2_567
H22 H4 3.1521 no 1_655
H22 H8 2.5798 no 2_567
H23 F3 2.7357 no .
H23 F4 3.4781 no .
H23 N2 3.1130 no 2_567
H23 N3 3.5737 no 2_567
H23 C1 3.4762 no 2_567
H23 C3 3.0567 no 2_567
H23 C4 3.3298 no 2_567
H23 C24 3.4838 no 2_567
H23 H3 3.3394 no 2_567
H23 H24 3.4036 no 2_567
H24 F3 2.6037 no .
H24 F6 3.0752 no .
H24 C23 3.5485 no 2_567
H24 H23 3.4036 no 2_567
H26 F1 3.4174 no 1_565
H26 C14 3.2726 no 1_655
H26 C15 3.0926 no 2_577
H26 H14A 3.4080 no 1_655
H26 H14B 2.7578 no 1_655
H26 H14C 3.1414 no 1_655
H26 H15A 3.3958 no 2_577
H26 H15B 2.9781 no 2_577
H26 H15C 2.4703 no 2_577
H27 P1 3.3285 no 1_565
H27 F1 2.6867 no 1_565
H27 F2 2.6585 no 1_565
H27 F3 2.8827 no 1_565
H27 H15B 3.2054 no 2_577
H28 Cl1 2.8420 no 2_576
H28 F2 3.5104 no 1_565
H28 C9 2.9336 no 1_565
H28 C10 3.1316 no 1_565
H28 H9 2.3402 no 1_565
H28 H10 2.7541 no 1_565
H28 H17A 3.3711 no 2_576
H28 H17B 3.2462 no 2_576
H29 Cl1 3.5957 no 2_576
H29 C17 3.0084 no 2_576
H29 H17A 2.7159 no 2_576
H29 H17B 2.7998 no 2_576
H29 H17C 3.0023 no 2_576
H29 H29 3.0579 no 2_576

loop_
_geom_torsion_atom_site_label_1
_geom_torsion_atom_site_label_2
_geom_torsion_atom_site_label_3
_geom_torsion_atom_site_label_4
_geom_torsion
_geom_torsion_publ_flag
Cl1 Ru1 N1 C7 -86.10(10) no
Cl1 Ru1 N1 C11 88.45(11) no
Cl1 Ru1 N7 C25 175.52(9) no
Cl1 Ru1 N7 C29 -6.79(12) no
Cl1 Ru1 C1 N2 88.99(10) no
Cl1 Ru1 C1 N3 -88.9(3) no
Cl1 Ru1 C2 N4 -89.28(10) no
Cl1 Ru1 C2 N5 86.1(3) no
N1 Ru1 N6 C20 -174.74(10) no
N1 Ru1 N6 C24 5.32(12) no
N6 Ru1 N1 C7 93.10(11) no
N6 Ru1 N1 C11 -92.35(11) no
N1 Ru1 C1 N2 0.72(10) no
N1 Ru1 C1 N3 -177.1(3) no
C1 Ru1 N1 C7 1.65(11) no
C1 Ru1 N1 C11 176.20(12) no
N1 Ru1 C2 N4 -1.31(10) no
N1 Ru1 C2 N5 174.1(3) no
C2 Ru1 N1 C7 -175.28(12) no
C2 Ru1 N1 C11 -0.73(11) no
N6 Ru1 N7 C25 -3.72(9) no
N6 Ru1 N7 C29 173.96(13) no
N7 Ru1 N6 C20 4.73(9) no
N7 Ru1 N6 C24 -175.22(12) no
N6 Ru1 C1 N2 -96.68(11) no
N6 Ru1 C1 N3 85.5(3) no
C1 Ru1 N6 C20 -96.66(11) no
C1 Ru1 N6 C24 83.40(12) no
N6 Ru1 C2 N4 96.04(11) no
N6 Ru1 C2 N5 -88.6(3) no
C2 Ru1 N6 C20 107.54(11) no
C2 Ru1 N6 C24 -72.41(12) no
N7 Ru1 C1 N2 -175.51(10) no
N7 Ru1 C1 N3 6.6(3) no
C1 Ru1 N7 C25 87.03(11) no
C1 Ru1 N7 C29 -95.29(12) no
N7 Ru1 C2 N4 174.93(10) no
N7 Ru1 C2 N5 -9.7(3) no
C2 Ru1 N7 C25 -94.41(10) no
C2 Ru1 N7 C29 83.27(12) no
C1 Ru1 C2 N4 -8.4(3) no
C1 Ru1 C2 N5 166.98(17) no
C2 Ru1 C1 N2 7.8(3) no
C2 Ru1 C1 N3 -170.06(17) no
Ru1 N1 C7 N2 -3.6(2) no
Ru1 N1 C7 C8 174.64(11) no
Ru1 N1 C11 N4 2.6(2) no
Ru1 N1 C11 C10 -175.42(11) no
C7 N1 C11 N4 177.26(15) no
C7 N1 C11 C10 -0.7(3) no
C11 N1 C7 N2 -178.28(14) no
C11 N1 C7 C8 -0.1(3) no
C1 N2 C3 C4 -0.1(2) no
C3 N2 C1 Ru1 -179.65(13) no
C3 N2 C1 N3 -0.8(2) no
C1 N2 C7 N1 4.3(3) no
C1 N2 C7 C8 -173.90(16) no
C7 N2 C1 Ru1 -3.0(2) no
C7 N2 C1 N3 175.85(15) no
C3 N2 C7 N1 -179.55(16) no
C3 N2 C7 C8 2.3(3) no
C7 N2 C3 C4 -176.47(16) no
C1 N3 C4 C3 -1.5(2) no
C4 N3 C1 Ru1 179.3(2) no
C4 N3 C1 N2 1.37(19) no
C1 N3 C12 C13 54.0(3) no
C1 N3 C12 C14 172.73(16) no
C1 N3 C12 C15 -67.9(2) no
C12 N3 C1 Ru1 3.1(4) no
C12 N3 C1 N2 -174.83(15) no
C4 N3 C12 C13 -121.77(17) no
C4 N3 C12 C14 -3.1(3) no
C4 N3 C12 C15 116.27(18) no
C12 N3 C4 C3 174.85(15) no
C2 N4 C5 C6 0.1(2) no
C5 N4 C2 Ru1 177.04(13) no
C5 N4 C2 N5 -0.4(2) no
C2 N4 C11 N1 -3.9(3) no
C2 N4 C11 C10 174.05(16) no
C11 N4 C2 Ru1 3.3(2) no
C11 N4 C2 N5 -174.16(15) no
C5 N4 C11 N1 -176.67(16) no
C5 N4 C11 C10 1.2(3) no
C11 N4 C5 C6 173.39(16) no
C2 N5 C6 C5 -0.5(3) no
C6 N5 C2 Ru1 -175.0(2) no
C6 N5 C2 N4 0.56(19) no
C2 N5 C16 C17 -64.0(3) no
C2 N5 C16 C18 176.64(16) no
C2 N5 C16 C19 58.4(3) no
C16 N5 C2 Ru1 -0.1(4) no
C16 N5 C2 N4 175.49(16) no
C6 N5 C16 C17 110.33(18) no
C6 N5 C16 C18 -9.0(3) no
C6 N5 C16 C19 -127.29(17) no
C16 N5 C6 C5 -175.57(15) no
Ru1 N6 C20 C21 177.58(10) no
Ru1 N6 C20 C25 -4.96(18) no
Ru1 N6 C24 C23 -179.15(11) no
C20 N6 C24 C23 0.9(3) no
C24 N6 C20 C21 -2.5(3) no
C24 N6 C20 C25 174.99(14) no
Ru1 N7 C25 C20 2.24(18) no
Ru1 N7 C25 C26 179.94(11) no
Ru1 N7 C29 C28 -177.64(10) no
C25 N7 C29 C28 0.0(3) no
C29 N7 C25 C20 -175.68(14) no
C29 N7 C25 C26 2.0(3) no
N2 C3 C4 N3 0.9(2) no
N4 C5 C6 N5 0.2(3) no
N1 C7 C8 C9 0.4(3) no
N2 C7 C8 C9 178.38(16) no
C7 C8 C9 C10 0.0(3) no
C8 C9 C10 C11 -0.7(3) no
C9 C10 C11 N1 1.1(3) no
C9 C10 C11 N4 -176.56(17) no
N6 C20 C21 C22 2.0(3) no
N6 C20 C25 N7 1.7(3) no
N6 C20 C25 C26 -175.91(14) no
C21 C20 C25 N7 179.09(16) no
C21 C20 C25 C26 1.5(3) no
C25 C20 C21 C22 -175.17(15) no
C20 C21 C22 C23 0.0(3) no
C21 C22 C23 C24 -1.5(3) no
C22 C23 C24 N6 1.1(3) no
N7 C25 C26 C27 -2.3(3) no
C20 C25 C26 C27 175.12(15) no
C25 C26 C27 C28 0.6(3) no
C26 C27 C28 C29 1.4(3) no
C27 C28 C29 N7 -1.7(3) no
